data_4312532
loop_
_publ_author_name
'Chigusa Aoki'
'Takayuki Ishida'
'Takashi Nogami'

_publ_contact_author_address
;
    Department of Applied Physics and Chemistry, The University of 
    Electro-Communications, Chofu, Tokyo 182-8585, Japan
;
_publ_contact_author_email ' ishi@pc.uec.ac.jp '
_publ_contact_author_fax ' +81-424-43-5501 '
_publ_contact_author_name ' Takayuki Ishida'
_publ_contact_author_phone ' +81-424-43-5490 '
_publ_section_title
;
 Molecular Metamagnet [Ni(4ImNNH)2(NO3)2] (4ImNNH = 4-Imidazolyl Nitronyl
 Nitroxide) and the Related Compounds Showing Supramolecular H-Bonding
 Interactions
;
_journal_name_full 'Inorganic Chemistry'
_journal_page_first 7616
_journal_page_last 7625
_journal_paper_doi 10.1021/ic0349048
_journal_volume 42
_journal_year 2003
_chemical_formula_moiety 'C20 H30 Co N10 O10 '
_chemical_formula_sum 'C20 H30 Co N10 O10'
_chemical_formula_weight 629.45
_space_group_IT_number 14
_symmetry_cell_setting monoclinic
_symmetry_Int_Tables_number 14
_symmetry_space_group_name_Hall '-P 2yab'
_symmetry_space_group_name_H-M 'P 1 21/a 1'
_cell_angle_alpha 90
_cell_angle_beta 43.306(1)
_cell_angle_gamma 90
_cell_formula_units_Z 2
_cell_length_a 13.3545(2)
_cell_length_b 10.8843(3)
_cell_length_c 13.3566(5)
_cell_measurement_reflns_used 16564
_cell_measurement_temperature 100.0
_cell_measurement_theta_max 27.5
_cell_measurement_theta_min 2.2
_cell_volume 1331.62(7)
_computing_cell_refinement PROCESS-AUTO
_computing_data_collection PROCESS-AUTO
_computing_data_reduction 'teXsan Ver. 1.11'
_computing_publication_material 'teXsan Ver. 1.11'
_computing_structure_refinement 'teXsan Ver. 1.10'
_computing_structure_solution SIR92
_diffrn_detector_area_resol_mean 10.00
_diffrn_measured_fraction_theta_full 0.9934
_diffrn_measured_fraction_theta_max 0.9934
_diffrn_measurement_device_type 'Rigaku RAXIS-RAPID Imaging Plate'
_diffrn_measurement_method \w
_diffrn_radiation_type 'Mo K\a'
_diffrn_radiation_wavelength 0.7107
_diffrn_reflns_av_R_equivalents 0.071
_diffrn_reflns_limit_h_max 17
_diffrn_reflns_limit_h_min -17
_diffrn_reflns_limit_k_max 14
_diffrn_reflns_limit_k_min -13
_diffrn_reflns_limit_l_max 17
_diffrn_reflns_limit_l_min -17
_diffrn_reflns_number 10914
_diffrn_reflns_theta_full 27.48
_diffrn_reflns_theta_max 27.48
_exptl_absorpt_coefficient_mu 0.718
_exptl_absorpt_correction_T_max 0.954
_exptl_absorpt_correction_T_min 0.888
_exptl_absorpt_correction_type integration
_exptl_absorpt_process_details '(Higashi, 1999)'
_exptl_crystal_colour black
_exptl_crystal_density_diffrn 1.570
_exptl_crystal_density_method 'not measured'
_exptl_crystal_description block
_exptl_crystal_size_max 0.300
_exptl_crystal_size_mid 0.200
_exptl_crystal_size_min 0.100
_refine_diff_density_max 0.85
_refine_diff_density_min -0.77
_refine_ls_extinction_coef 0.000(3)
_refine_ls_extinction_method 'Zachariasen(1967) type 2 Gaussian isotropic'
_refine_ls_goodness_of_fit_ref 1.913
_refine_ls_hydrogen_treatment refall
_refine_ls_number_parameters 248
_refine_ls_number_reflns 3032
_refine_ls_R_factor_gt 0.0671
_refine_ls_shift/su_max 0.0025
_refine_ls_structure_factor_coef Fsqd
_refine_ls_weighting_details 'w = 1/[\s^2^(Fo^2^) + (0.06500(Max(Fo^2^,0) + 2Fc^2^)/3)^2^]'
_refine_ls_weighting_scheme calc
_refine_ls_wR_factor_ref 0.1797
_reflns_number_gt 2429
_reflns_number_total 3032
_reflns_threshold_expression F^2^>2.0\s(F^2^)
_cod_data_source_file ic0349048si20030924_033005_3.cif
_cod_data_source_block '[Co(4ImNNH)2(NO3)2]_'
_cod_original_formula_sum 'C20 H30 Co N10 O10 '
_cod_database_code 4312532

loop_
_symmetry_equiv_pos_as_xyz
x,y,z
1/2-x,1/2+y,-z
-x,-y,-z
1/2+x,1/2-y,z

loop_
_atom_site_label
_atom_site_type_symbol
_atom_site_fract_x
_atom_site_fract_y
_atom_site_fract_z
_atom_site_U_iso_or_equiv
_atom_site_adp_type
_atom_site_occupancy
_atom_site_calc_flag
_atom_site_refinement_flags
_atom_site_disorder_assembly
_atom_site_disorder_group
Co(1) Co 0.5000 0.5000 0.5000 0.02357(9) Uani 1.00 d S . .
O(1) O 0.5287(2) 0.3754(2) 0.3672(2) 0.0278(4) Uani 1.00 d . . .
O(2) O 0.7939(2) 0.0433(2) 0.2914(2) 0.0325(4) Uani 1.00 d . . .
O(3) O 0.7170(2) 0.5755(2) 0.3279(2) 0.0342(4) Uani 1.00 d . . .
O(4) O 0.8201(2) 0.7368(2) 0.1876(2) 0.0396(4) Uani 1.00 d . . .
O(5) O 0.7328(2) 0.5964(2) 0.1541(2) 0.0399(4) Uani 1.00 d . . .
N(1) N 0.5864(2) 0.3752(2) 0.5371(2) 0.0260(4) Uani 1.00 d . . .
N(2) N 0.6587(2) 0.2828(2) 0.6223(2) 0.0266(4) Uani 1.00 d . . .
N(3) N 0.6086(2) 0.2764(2) 0.3135(2) 0.0251(4) Uani 1.00 d . . .
N(4) N 0.7322(2) 0.1180(2) 0.2764(2) 0.0268(4) Uani 1.00 d . . .
N(5) N 0.7566(2) 0.6362(3) 0.2217(2) 0.0303(5) Uani 1.00 d . . .
C(1) C 0.5940(3) 0.3832(3) 0.6297(3) 0.0272(5) Uani 1.00 d . . .
C(2) C 0.6490(2) 0.2623(3) 0.4675(2) 0.0248(5) Uani 1.00 d . . .
C(3) C 0.6947(3) 0.2058(3) 0.5207(3) 0.0268(5) Uani 1.00 d . . .
C(4) C 0.6614(2) 0.2220(3) 0.3563(2) 0.0241(5) Uani 1.00 d . . .
C(5) C 0.6651(3) 0.2188(3) 0.1775(2) 0.0261(5) Uani 1.00 d . . .
C(6) C 0.7047(3) 0.0889(3) 0.1886(3) 0.0288(5) Uani 1.00 d . . .
C(7) C 0.5490(3) 0.2213(3) 0.1817(3) 0.0327(6) Uani 1.00 d . . .
C(8) C 0.7979(3) 0.2943(3) 0.0504(3) 0.0339(6) Uani 1.00 d . . .
C(9) C 0.5770(3) -0.0021(3) 0.2796(3) 0.0350(6) Uani 1.00 d . . .
C(10) C 0.8397(3) 0.0326(3) 0.0430(3) 0.0319(5) Uani 1.00 d . . .
H(1) H 0.558(3) 0.444(3) 0.692(3) 0.017(7) Uiso 1.00 d . . .
H(2) H 0.746(3) 0.130(3) 0.491(3) 0.04(1) Uiso 1.00 d . . .
H(3) H 0.682(3) 0.266(4) 0.669(3) 0.04(1) Uiso 1.00 d . . .
H(4) H 0.468(3) 0.187(3) 0.260(3) 0.035(9) Uiso 1.00 d . . .
H(5) H 0.528(3) 0.299(3) 0.177(3) 0.029(9) Uiso 1.00 d . . .
H(6) H 0.582(3) 0.179(4) 0.104(3) 0.04(1) Uiso 1.00 d . . .
H(7) H 0.771(3) 0.377(3) 0.074(3) 0.021(8) Uiso 1.00 d . . .
H(8) H 0.832(3) 0.261(3) -0.036(3) 0.033(9) Uiso 1.00 d . . .
H(9) H 0.882(2) 0.289(3) 0.036(2) 0.012(7) Uiso 1.00 d . . .
H(10) H 0.491(3) 0.041(3) 0.373(3) 0.031(9) Uiso 1.00 d . . .
H(11) H 0.547(4) -0.023(4) 0.237(4) 0.06(1) Uiso 1.00 d . . .
H(12) H 0.607(3) -0.075(3) 0.292(3) 0.030(9) Uiso 1.00 d . . .
H(13) H 0.822(3) 0.022(3) -0.012(3) 0.028(9) Uiso 1.00 d . . .
H(14) H 0.923(3) 0.080(3) 0.001(3) 0.026(8) Uiso 1.00 d . . .
H(15) H 0.848(3) -0.045(3) 0.062(3) 0.018(7) Uiso 1.00 d . . .

loop_
_atom_site_aniso_label
_atom_site_aniso_U_11
_atom_site_aniso_U_22
_atom_site_aniso_U_33
_atom_site_aniso_U_12
_atom_site_aniso_U_13
_atom_site_aniso_U_23
Co(1) 0.0329(1) 0.0233(3) 0.0249(1) 0.0011(2) -0.02443(9) -0.0012(2)
O(1) 0.0366(6) 0.028(1) 0.0330(6) 0.0097(7) -0.0299(4) -0.0081(7)
O(2) 0.0460(6) 0.030(1) 0.0410(6) 0.0066(7) -0.0378(4) -0.0023(8)
O(3) 0.0410(6) 0.045(1) 0.0311(6) -0.0059(8) -0.0309(4) 0.0075(8)
O(4) 0.0646(7) 0.031(1) 0.0458(6) -0.0154(8) -0.0476(4) 0.0109(8)
O(5) 0.0578(7) 0.043(1) 0.0388(6) -0.0143(8) -0.0416(4) 0.0057(8)
N(1) 0.0341(7) 0.027(1) 0.0239(6) -0.0016(8) -0.0235(4) 0.0025(8)
N(2) 0.0344(7) 0.029(1) 0.0296(6) -0.0024(8) -0.0276(4) 0.0027(9)
N(3) 0.0327(7) 0.026(1) 0.0279(6) 0.0008(8) -0.0258(4) -0.0005(8)
N(4) 0.0348(7) 0.027(1) 0.0304(6) 0.0025(8) -0.0276(4) -0.0011(8)
N(5) 0.0382(7) 0.035(1) 0.0278(7) -0.0034(9) -0.0273(5) 0.0017(9)
C(1) 0.0361(8) 0.028(1) 0.0293(8) 0.0013(10) -0.0276(5) -0.003(1)
C(2) 0.0313(8) 0.026(1) 0.0261(7) 0.0000(9) -0.0237(5) -0.0001(10)
C(3) 0.0327(8) 0.027(1) 0.0266(8) 0.000(1) -0.0234(5) 0.001(1)
C(4) 0.0305(8) 0.025(1) 0.0264(7) -0.0010(9) -0.0237(5) 0.0019(10)
C(5) 0.0345(8) 0.028(1) 0.0258(7) 0.0055(10) -0.0251(5) -0.0061(10)
C(6) 0.0401(8) 0.030(2) 0.0320(8) 0.0049(10) -0.0313(5) -0.0046(10)
C(7) 0.0426(9) 0.037(2) 0.0327(8) 0.009(1) -0.0320(5) -0.009(1)
C(8) 0.042(1) 0.032(2) 0.0300(9) 0.003(1) -0.0268(6) -0.001(1)
C(9) 0.0412(10) 0.029(2) 0.0397(10) -0.001(1) -0.0312(6) -0.001(1)
C(10) 0.0460(9) 0.032(2) 0.0345(8) 0.006(1) -0.0349(5) -0.004(1)

loop_
_atom_type_symbol
_atom_type_description
_atom_type_scat_dispersion_real
_atom_type_scat_dispersion_imag
_atom_type_scat_source
C C 0.003 0.002
;International Tables for Crystallography
(1992, Vol. C, Tables 4.2.6.8 and 6.1.1.1)
;
H H 0.000 0.000
;International Tables for Crystallography
(1992, Vol. C, Table 6.1.1.2)
;
N N 0.006 0.003
;International Tables for Crystallography
(1992, Vol. C, Tables 4.2.6.8 and 6.1.1.1)
;
O O 0.011 0.006
;International Tables for Crystallography
(1992, Vol. C, Tables 4.2.6.8 and 6.1.1.1)
;
Co Co 0.349 0.972
;International Tables for Crystallography
(1992, Vol. C, Tables 4.2.6.8 and 6.1.1.1)
;

loop_
_geom_angle_atom_site_label_1
_geom_angle_atom_site_label_2
_geom_angle_atom_site_label_3
_geom_angle
_geom_angle_site_symmetry_1
_geom_angle_site_symmetry_2
_geom_angle_site_symmetry_3
_geom_angle_publ_flag
O(1) Co(1) O(1) 180.0 . . 3_666 yes
O(1) Co(1) O(3) 94.04(7) . . . yes
O(1) Co(1) O(3) 85.96(7) . . 3_666 yes
O(1) Co(1) N(1) 89.26(9) . . . yes
O(1) Co(1) N(1) 90.74(9) . . 3_666 yes
O(1) Co(1) O(3) 85.96(7) 3_666 . . yes
O(1) Co(1) O(3) 94.04(7) 3_666 . 3_666 yes
O(1) Co(1) N(1) 90.74(9) 3_666 . . yes
O(1) Co(1) N(1) 89.26(9) 3_666 . 3_666 yes
O(3) Co(1) O(3) 180.0 . . 3_666 yes
O(3) Co(1) N(1) 87.38(8) . . . yes
O(3) Co(1) N(1) 92.62(8) . . 3_666 yes
O(3) Co(1) N(1) 92.62(8) 3_666 . . yes
O(3) Co(1) N(1) 87.38(8) 3_666 . 3_666 yes
N(1) Co(1) N(1) 180.0 . . 3_666 yes
Co(1) O(1) N(3) 126.1(2) . . . yes
Co(1) O(3) N(5) 121.9(2) . . . yes
Co(1) N(1) C(1) 128.4(2) . . . yes
Co(1) N(1) C(2) 126.1(2) . . . yes
C(1) N(1) C(2) 105.5(2) . . . yes
C(1) N(2) C(3) 108.4(3) . . . yes
O(1) N(3) C(4) 127.6(2) . . . yes
O(1) N(3) C(5) 119.9(2) . . . yes
C(4) N(3) C(5) 112.2(2) . . . yes
O(2) N(4) C(4) 124.7(2) . . . yes
O(2) N(4) C(6) 122.9(2) . . . yes
C(4) N(4) C(6) 111.4(2) . . . yes
O(3) N(5) O(4) 118.6(3) . . . yes
O(3) N(5) O(5) 120.8(3) . . . yes
O(4) N(5) O(5) 120.6(2) . . . yes
N(1) C(1) N(2) 111.1(3) . . . yes
N(1) C(2) C(3) 109.0(2) . . . yes
N(1) C(2) C(4) 121.4(3) . . . yes
C(3) C(2) C(4) 129.5(3) . . . yes
N(2) C(3) C(2) 105.9(3) . . . yes
N(3) C(4) N(4) 108.4(2) . . . yes
N(3) C(4) C(2) 127.7(3) . . . yes
N(4) C(4) C(2) 123.9(3) . . . yes
N(3) C(5) C(6) 99.8(2) . . . yes
N(3) C(5) C(7) 110.4(2) . . . yes
N(3) C(5) C(8) 106.0(2) . . . yes
C(6) C(5) C(7) 115.1(3) . . . yes
C(6) C(5) C(8) 113.3(2) . . . yes
C(7) C(5) C(8) 111.3(3) . . . yes
N(4) C(6) C(5) 100.2(2) . . . yes
N(4) C(6) C(9) 106.3(2) . . . yes
N(4) C(6) C(10) 110.5(2) . . . yes
C(5) C(6) C(9) 113.8(2) . . . yes
C(5) C(6) C(10) 114.5(2) . . . yes
C(9) C(6) C(10) 110.8(3) . . . yes

loop_
_geom_bond_atom_site_label_1
_geom_bond_atom_site_label_2
_geom_bond_distance
_geom_bond_site_symmetry_1
_geom_bond_site_symmetry_2
_geom_bond_publ_flag
Co(1) O(1) 2.035(2) . . yes
Co(1) O(1) 2.035(2) . 3_666 yes
Co(1) O(3) 2.159(2) . . yes
Co(1) O(3) 2.159(2) . 3_666 yes
Co(1) N(1) 2.063(3) . . yes
Co(1) N(1) 2.063(3) . 3_666 yes
O(1) N(3) 1.304(3) . . yes
O(2) N(4) 1.273(3) . . yes
O(3) N(5) 1.279(3) . . yes
O(4) N(5) 1.250(3) . . yes
O(5) N(5) 1.234(3) . . yes
N(1) C(1) 1.314(4) . . yes
N(1) C(2) 1.393(4) . . yes
N(2) C(1) 1.351(4) . . yes
N(2) C(3) 1.351(4) . . yes
N(3) C(4) 1.328(4) . . yes
N(3) C(5) 1.505(3) . . yes
N(4) C(4) 1.358(4) . . yes
N(4) C(6) 1.496(4) . . yes
C(2) C(3) 1.373(4) . . yes
C(2) C(4) 1.437(4) . . yes
C(5) C(6) 1.555(4) . . yes
C(5) C(7) 1.510(4) . . yes
C(5) C(8) 1.524(4) . . yes
C(6) C(9) 1.533(4) . . yes
C(6) C(10) 1.518(4) . . yes

loop_
_geom_contact_atom_site_label_1
_geom_contact_atom_site_label_2
_geom_contact_distance
_geom_contact_site_symmetry_1
_geom_contact_site_symmetry_2
_geom_contact_publ_flag
O(1) C(3) 3.402(3) . 4_455 ?
O(2) C(1) 2.948(4) . 2_646 ?
O(2) N(2) 3.291(3) . 2_646 ?
O(2) O(4) 3.531(3) . 1_545 ?
O(2) C(10) 3.574(3) . 3_755 ?
O(3) N(2) 3.146(4) . 2_656 ?
O(3) C(3) 3.311(4) . 2_656 ?
O(4) N(2) 2.797(3) . 2_656 ?
O(4) C(8) 3.555(4) . 3_765 ?
O(5) C(7) 3.381(3) . 2_655 ?
O(5) C(10) 3.473(4) . 2_655 ?
N(2) N(5) 3.406(4) . 2_646 ?
C(3) C(9) 3.333(4) . 3_656 ?
C(3) C(7) 3.513(3) . 4_555 ?

loop_
_geom_torsion_atom_site_label_1
_geom_torsion_atom_site_label_2
_geom_torsion_atom_site_label_3
_geom_torsion_atom_site_label_4
_geom_torsion
_geom_torsion_site_symmetry_1
_geom_torsion_site_symmetry_2
_geom_torsion_site_symmetry_3
_geom_torsion_site_symmetry_4
_geom_torsion_publ_flag
Co(1) O(1) N(3) C(4) 15.7(3) . . . . yes
Co(1) O(1) N(3) C(5) -157.3(2) . . . . yes
Co(1) O(1) N(3) C(4) -15.7(3) . 3_666 3_666 3_666 yes
Co(1) O(1) N(3) C(5) 157.3(2) . 3_666 3_666 3_666 yes
Co(1) O(3) N(5) O(4) 131.8(2) . . . . yes
Co(1) O(3) N(5) O(5) -48.2(3) . . . . yes
Co(1) O(3) N(5) O(4) -131.8(2) . 3_666 3_666 3_666 yes
Co(1) O(3) N(5) O(5) 48.2(3) . 3_666 3_666 3_666 yes
Co(1) N(1) C(1) N(2) -179.9(2) . . . . yes
Co(1) N(1) C(2) C(3) 179.7(2) . . . . yes
Co(1) N(1) C(2) C(4) 1.1(3) . . . . yes
Co(1) N(1) C(1) N(2) 179.9(2) . 3_666 3_666 3_666 yes
Co(1) N(1) C(2) C(3) -179.7(2) . 3_666 3_666 3_666 yes
Co(1) N(1) C(2) C(4) -1.1(3) . 3_666 3_666 3_666 yes
O(1) Co(1) O(3) N(5) 67.6(2) . . . . yes
O(1) Co(1) O(3) N(5) 112.4(2) . . 3_666 3_666 yes
O(1) Co(1) N(1) C(1) -172.8(2) . . . . yes
O(1) Co(1) N(1) C(2) 6.7(2) . . . . yes
O(1) Co(1) N(1) C(1) -7.2(2) . . 3_666 3_666 yes
O(1) Co(1) N(1) C(2) 173.3(2) . . 3_666 3_666 yes
O(1) N(3) C(4) N(4) 176.8(2) . . . . yes
O(1) N(3) C(4) C(2) -3.2(4) . . . . yes
O(1) N(3) C(5) C(6) -162.3(2) . . . . yes
O(1) N(3) C(5) C(7) -40.7(3) . . . . yes
O(1) N(3) C(5) C(8) 79.9(3) . . . . yes
O(2) N(4) C(4) N(3) -179.0(2) . . . . yes
O(2) N(4) C(4) C(2) 1.0(4) . . . . yes
O(2) N(4) C(6) C(5) -166.9(2) . . . . yes
O(2) N(4) C(6) C(9) 74.4(3) . . . . yes
O(2) N(4) C(6) C(10) -45.8(3) . . . . yes
O(3) Co(1) O(1) N(3) 72.7(2) . . . . yes
O(3) Co(1) O(1) N(3) 107.3(2) . . 3_666 3_666 yes
O(3) Co(1) N(1) C(1) 93.1(2) . . . . yes
O(3) Co(1) N(1) C(2) -87.4(2) . . . . yes
O(3) Co(1) N(1) C(1) 86.9(2) . . 3_666 3_666 yes
O(3) Co(1) N(1) C(2) -92.6(2) . . 3_666 3_666 yes
N(1) Co(1) O(1) N(3) -14.6(2) . . . . yes
N(1) Co(1) O(1) N(3) -165.4(2) . . 3_666 3_666 yes
N(1) Co(1) O(3) N(5) 156.6(2) . . . . yes
N(1) Co(1) O(3) N(5) 23.4(2) . . 3_666 3_666 yes
N(1) C(1) N(2) C(3) -0.1(3) . . . . yes
N(1) C(2) C(3) N(2) 0.7(3) . . . . yes
N(1) C(2) C(4) N(3) -5.8(4) . . . . yes
N(1) C(2) C(4) N(4) 174.3(2) . . . . yes
N(2) C(1) N(1) C(2) 0.5(3) . . . . yes
N(2) C(3) C(2) C(4) 179.1(2) . . . . yes
N(3) C(4) N(4) C(6) -9.9(3) . . . . yes
N(3) C(4) C(2) C(3) 176.0(3) . . . . yes
N(3) C(5) C(6) N(4) -26.1(2) . . . . yes
N(3) C(5) C(6) C(9) 86.9(3) . . . . yes
N(3) C(5) C(6) C(10) -144.3(2) . . . . yes
N(4) C(4) N(3) C(5) -9.8(3) . . . . yes
N(4) C(4) C(2) C(3) -4.0(4) . . . . yes
N(4) C(6) C(5) C(7) -144.2(2) . . . . yes
N(4) C(6) C(5) C(8) 86.1(3) . . . . yes
C(1) N(1) C(2) C(3) -0.8(3) . . . . yes
C(1) N(1) C(2) C(4) -179.3(2) . . . . yes
C(1) N(2) C(3) C(2) -0.4(3) . . . . yes
C(2) C(4) N(3) C(5) 170.2(2) . . . . yes
C(2) C(4) N(4) C(6) 170.1(2) . . . . yes
C(4) N(3) C(5) C(6) 23.8(3) . . . . yes
C(4) N(3) C(5) C(7) 145.3(2) . . . . yes
C(4) N(3) C(5) C(8) -94.1(3) . . . . yes
C(4) N(4) C(6) C(5) 23.8(2) . . . . yes
C(4) N(4) C(6) C(9) -94.9(3) . . . . yes
C(4) N(4) C(6) C(10) 144.9(2) . . . . yes
C(7) C(5) C(6) C(9) -31.2(3) . . . . yes
C(7) C(5) C(6) C(10) 97.6(3) . . . . yes
C(8) C(5) C(6) C(9) -160.8(3) . . . . yes
C(8) C(5) C(6) C(10) -32.1(4) . . . . yes
C(8) C(5) C(6) C(10) -32.1(4) . . . . yes
